data_7233231
loop_
_publ_author_name
'Zhu, Ziqian'
'Tao, Yufang'
'Jiang, Yansong'
'Zhang, Liying'
'Xu, Jianing'
'Wang, Li'
'Fan, Yong'

_publ_section_title
;
 Two scandium coordination polymers: rapid synthesis and catalytic
 properties
;
_journal_issue 35
_journal_name_full CrystEngComm
_journal_page_first 5261
_journal_paper_doi 10.1039/C9CE00969H
_journal_volume 21
_journal_year 2019
_chemical_formula_sum 'C15 H10 N5 O9 Sc'
_chemical_formula_weight 449.24
_chemical_properties_physical catalysis
_space_group_IT_number 2
_space_group_name_Hall '-P 1'
_space_group_name_H-M_alt 'P -1'
_symmetry_cell_setting triclinic
_symmetry_space_group_name_Hall '-P 1'
_symmetry_space_group_name_H-M 'P -1'
_atom_sites_solution_hydrogens geom
_atom_sites_solution_primary direct
_atom_sites_solution_secondary difmap
_audit_creation_method SHELXL-97
_audit_update_record
;
2015-03-17 deposited with the CCDC.    2019-07-19 downloaded from the CCDC.
;
_cell_angle_alpha 79.068(5)
_cell_angle_beta 69.577(4)
_cell_angle_gamma 65.464(4)
_cell_formula_units_Z 4
_cell_length_a 12.1982(9)
_cell_length_b 12.6561(10)
_cell_length_c 17.4615(13)
_cell_measurement_reflns_used 25
_cell_measurement_temperature 293(2)
_cell_volume 2295.0(3)
_computing_structure_refinement 'SHELXL-97 (Sheldrick, 1997)'
_computing_structure_solution 'SHELXS-97 (Sheldrick, 1990)'
_diffrn_ambient_temperature 293(2)
_diffrn_measured_fraction_theta_full 0.998
_diffrn_measured_fraction_theta_max 0.998
_diffrn_measurement_device_type 'Bruker AXS SMART APEX CCD'
_diffrn_measurement_method \w
_diffrn_radiation_monochromator graphite
_diffrn_radiation_source 'fine-focus sealed tube'
_diffrn_radiation_type MoK\a
_diffrn_radiation_wavelength 0.71073
_diffrn_reflns_av_R_equivalents 0.0541
_diffrn_reflns_av_sigmaI/netI 0.1571
_diffrn_reflns_limit_h_max 14
_diffrn_reflns_limit_h_min -14
_diffrn_reflns_limit_k_max 13
_diffrn_reflns_limit_k_min -15
_diffrn_reflns_limit_l_max 20
_diffrn_reflns_limit_l_min -19
_diffrn_reflns_number 13126
_diffrn_reflns_theta_full 25.07
_diffrn_reflns_theta_max 25.07
_diffrn_reflns_theta_min 1.77
_diffrn_standards_decay_% none
_diffrn_standards_interval_count 150
_diffrn_standards_number 2
_exptl_absorpt_coefficient_mu 0.371
_exptl_absorpt_correction_type none
_exptl_absorpt_process_details none
_exptl_crystal_colour colorless
_exptl_crystal_density_diffrn 1.300
_exptl_crystal_density_method 'not measured'
_exptl_crystal_description sheet
_exptl_crystal_F_000 912
_exptl_crystal_recrystallization_method ' Hydrothermal'
_exptl_crystal_size_max 0.2
_exptl_crystal_size_mid 0.1
_exptl_crystal_size_min 0.1
_platon_squeeze_details
;
;
_refine_diff_density_max 0.462
_refine_diff_density_min -0.294
_refine_diff_density_rms 0.065
_refine_ls_extinction_method none
_refine_ls_goodness_of_fit_ref 0.809
_refine_ls_hydrogen_treatment mixed
_refine_ls_matrix_type full
_refine_ls_number_parameters 545
_refine_ls_number_reflns 8125
_refine_ls_number_restraints 1
_refine_ls_restrained_S_all 0.810
_refine_ls_R_factor_all 0.1226
_refine_ls_R_factor_gt 0.0527
_refine_ls_shift/su_max 0.011
_refine_ls_shift/su_mean 0.001
_refine_ls_structure_factor_coef Fsqd
_refine_ls_weighting_details 'calc w=1/[\s^2^(Fo^2^)+(0.0474P)^2^+0.0000P] where P=(Fo^2^+2Fc^2^)/3'
_refine_ls_weighting_scheme calc
_refine_ls_wR_factor_gt 0.1202
_refine_ls_wR_factor_ref 0.1355
_reflns_number_gt 3451
_reflns_number_total 8125
_reflns_threshold_expression >2sigma(I)
_cod_data_source_file c9ce00969h2.cif
_cod_data_source_block g
_cod_depositor_comments 'Adding full bibliography for 7233231--7233232.cif.'
_cod_original_sg_symbol_H-M P-1
_cod_database_code 7233231

loop_
_symmetry_equiv_pos_as_xyz
'x, y, z'
'-x, -y, -z'

loop_
_atom_site_label
_atom_site_type_symbol
_atom_site_fract_x
_atom_site_fract_y
_atom_site_fract_z
_atom_site_U_iso_or_equiv
_atom_site_adp_type
_atom_site_occupancy
_atom_site_symmetry_multiplicity
_atom_site_calc_flag
_atom_site_refinement_flags
C1 C 0.2074(5) 0.9493(5) 0.3377(3) 0.0395(13) Uani 1 1 d .
C3 C -0.0045(4) 1.0945(4) 0.4174(3) 0.0291(11) Uani 1 1 d .
C4 C 0.5310(4) 0.5707(4) 0.4065(3) 0.0299(11) Uani 1 1 d .
C5 C 0.8671(4) -0.1021(4) 0.0112(3) 0.0339(12) Uani 1 1 d .
C6 C 0.7647(4) 0.4839(4) 0.3957(3) 0.0371(12) Uani 1 1 d .
C7 C 0.4924(5) 0.6566(4) 0.4689(3) 0.0344(12) Uani 1 1 d .
C8 C 0.0665(4) 1.0136(4) 0.3581(3) 0.0325(11) Uani 1 1 d .
C9 C 0.8582(4) 0.0317(4) 0.1088(3) 0.0348(12) Uani 1 1 d .
C10 C 0.6432(4) 0.4260(4) -0.0932(3) 0.0348(12) Uani 1 1 d .
C11 C 0.8448(4) 0.0077(4) 0.0314(3) 0.0292(11) Uani 1 1 d .
C12 C 0.6382(4) 0.5255(4) -0.0560(3) 0.0305(11) Uani 1 1 d .
C13 C 0.0505(5) 1.1253(4) 0.4710(3) 0.0368(12) Uani 1 1 d .
C14 C 0.6535(4) 0.4922(4) 0.3734(3) 0.0332(12) Uani 1 1 d .
C15 C 0.5809(4) 0.6406(4) -0.0801(3) 0.0377(12) Uani 1 1 d .
C17 C -0.1808(5) 1.1288(4) 0.3844(3) 0.0424(13) Uani 1 1 d .
H17 H -0.2671 1.1675 0.3920 0.051 Uiso 1 1 calc R
C18 C 0.9203(5) -0.2147(4) 0.0579(3) 0.0364(12) Uani 1 1 d .
C19 C 0.5073(5) 0.6817(4) -0.1417(3) 0.0448(13) Uani 1 1 d .
C20 C 0.6965(5) 0.5800(4) 0.0350(3) 0.0527(15) Uani 1 1 d .
H20 H 0.7330 0.5629 0.0768 0.063 Uiso 1 1 calc R
C21 C 0.4637(5) 0.5025(4) 0.3259(3) 0.0449(13) Uani 1 1 d U
H21 H 0.4009 0.5030 0.3071 0.054 Uiso 1 1 calc R
C22 C 0.8029(5) -0.0197(4) -0.1015(3) 0.0504(14) Uani 1 1 d .
H22 H 0.7868 -0.0258 -0.1485 0.061 Uiso 1 1 calc R
C23 C 0.7832(5) 0.0873(4) -0.0815(3) 0.0454(14) Uani 1 1 d .
H23 H 0.7546 0.1516 -0.1156 0.054 Uiso 1 1 calc R
C24 C -0.1104(5) 1.0490(4) 0.3249(3) 0.0435(13) Uani 1 1 d .
H24 H -0.1508 1.0355 0.2936 0.052 Uiso 1 1 calc R
C25 C 0.8965(5) 0.3081(4) 0.1584(3) 0.0394(13) Uani 1 1 d .
C26 C 0.1252(4) 0.6937(4) 0.3253(3) 0.0419(13) Uani 1 1 d .
C27 C 0.5894(5) 0.4247(5) 0.2944(3) 0.0613(17) Uani 1 1 d U
H27 H 0.6065 0.3742 0.2556 0.074 Uiso 1 1 calc R
C28 C 0.6427(6) 0.6947(5) 0.0087(4) 0.079(2) Uani 1 1 d .
H28 H 0.6479 0.7520 0.0320 0.094 Uiso 1 1 calc R
C29 C 0.1371(5) 0.5107(5) 0.2911(4) 0.0690(18) Uani 1 1 d .
H29A H 0.2006 0.4810 0.2408 0.104 Uiso 1 1 calc R
H29B H 0.0668 0.4892 0.2995 0.104 Uiso 1 1 calc R
H29C H 0.1719 0.4788 0.3357 0.104 Uiso 1 1 calc R
C30 C 1.0360(5) 0.2941(4) 0.2302(3) 0.0645(17) Uani 1 1 d .
H30A H 1.0307 0.2193 0.2473 0.097 Uiso 1 1 calc R
H30B H 0.9993 0.3411 0.2767 0.097 Uiso 1 1 calc R
H30C H 1.1231 0.2847 0.2058 0.097 Uiso 1 1 calc R
C31 C 0.0119(5) 0.7029(5) 0.2352(3) 0.0703(18) Uani 1 1 d .
H31A H -0.0175 0.7847 0.2418 0.105 Uiso 1 1 calc R
H31B H -0.0592 0.6801 0.2511 0.105 Uiso 1 1 calc R
H31C H 0.0587 0.6867 0.1789 0.105 Uiso 1 1 calc R
C32 C 0.9752(7) 0.4589(6) 0.1344(4) 0.106(3) Uani 1 1 d .
H32A H 0.9881 0.4605 0.0768 0.159 Uiso 1 1 calc R
H32B H 1.0442 0.4684 0.1428 0.159 Uiso 1 1 calc R
H32C H 0.8975 0.5209 0.1586 0.159 Uiso 1 1 calc R
N1 N 0.8032(3) 0.1033(3) -0.0149(2) 0.0337(10) Uani 1 1 d .
N2 N 0.8447(4) -0.1160(3) -0.0556(2) 0.0468(11) Uani 1 1 d .
N3 N 0.6968(4) 0.4952(3) 0.0018(2) 0.0390(10) Uani 1 1 d .
N4 N 0.5832(5) 0.7276(4) -0.0491(3) 0.0652(14) Uani 1 1 d .
N5 N 0.4342(3) 0.5756(3) 0.3826(2) 0.0359(10) Uani 1 1 d .
N6 N 0.6828(4) 0.4196(4) 0.3166(3) 0.0483(12) Uani 1 1 d .
N7 N -0.1294(3) 1.1522(3) 0.4314(2) 0.0338(10) Uani 1 1 d .
N8 N 0.0122(4) 0.9911(3) 0.3106(2) 0.0446(11) Uani 1 1 d .
N9 N 0.0942(4) 0.6375(3) 0.2868(2) 0.0384(10) Uani 1 1 d .
N10 N 0.9690(4) 0.3498(3) 0.1717(2) 0.0388(10) Uani 1 1 d .
O1 O 0.2493(3) 0.8467(3) 0.36892(19) 0.0427(9) Uani 1 1 d .
O17 O 0.8463(3) -0.2601(3) 0.1029(2) 0.0621(11) Uani 1 1 d .
O2 O 0.8476(3) 0.1345(3) 0.11178(18) 0.0393(8) Uani 1 1 d .
O18 O 1.0398(3) -0.2575(3) 0.04460(19) 0.0449(9) Uani 1 1 d .
O3 O 0.2747(3) 0.9973(3) 0.2851(2) 0.0658(12) Uani 1 1 d .
O4 O 0.8742(4) -0.0458(3) 0.1616(2) 0.0613(11) Uani 1 1 d .
O5 O 0.5936(3) 0.4428(3) -0.1466(2) 0.0522(10) Uani 1 1 d .
O6 O 0.7041(3) 0.3267(3) -0.06521(19) 0.0477(9) Uani 1 1 d .
O7 O -0.0289(3) 1.2032(3) 0.52144(18) 0.0394(8) Uani 1 1 d .
O8 O 0.1637(3) 1.0765(3) 0.4630(2) 0.0495(10) Uani 1 1 d .
O9 O 0.3761(3) 0.7212(3) 0.49076(19) 0.0428(9) Uani 1 1 d .
O10 O 0.5740(3) 0.6606(3) 0.4927(2) 0.0546(10) Uani 1 1 d .
O11 O 0.1950(3) 0.6399(3) 0.3721(2) 0.0487(9) Uani 1 1 d .
O12 O 0.8337(3) 0.3557(3) 0.10960(19) 0.0422(9) Uani 1 1 d .
O13 O 0.6067(3) 0.3061(3) 0.1146(2) 0.0494(9) Uani 1 1 d .
O14 O 0.5637(3) 0.7021(3) -0.2131(2) 0.0674(12) Uani 1 1 d .
O15 O 0.2088(3) 0.5863(3) 0.5444(2) 0.0441(9) Uani 1 1 d .
O16 O 0.8271(3) 0.5410(3) 0.3538(2) 0.0569(10) Uani 1 1 d .
Sc1 Sc 0.78099(9) 0.28067(8) 0.03345(5) 0.0336(3) Uani 1 1 d .
Sc2 Sc 0.22797(8) 0.71531(8) 0.45777(5) 0.0336(3) Uani 1 1 d .

loop_
_atom_site_aniso_label
_atom_site_aniso_U_11
_atom_site_aniso_U_22
_atom_site_aniso_U_33
_atom_site_aniso_U_23
_atom_site_aniso_U_13
_atom_site_aniso_U_12
C1 0.042(3) 0.049(4) 0.028(3) -0.010(3) -0.006(3) -0.019(3)
C3 0.030(3) 0.027(3) 0.030(3) -0.001(2) -0.010(2) -0.010(2)
C4 0.030(3) 0.035(3) 0.026(3) 0.002(2) -0.010(2) -0.015(2)
C5 0.044(3) 0.033(3) 0.031(3) 0.004(2) -0.017(2) -0.018(3)
C6 0.031(3) 0.040(3) 0.031(3) -0.008(3) -0.006(2) -0.005(3)
C7 0.038(3) 0.035(3) 0.034(3) 0.003(2) -0.016(2) -0.015(3)
C8 0.026(3) 0.030(3) 0.033(3) 0.003(2) -0.009(2) -0.005(2)
C9 0.038(3) 0.035(3) 0.027(3) -0.006(2) -0.011(2) -0.007(3)
C10 0.033(3) 0.031(3) 0.029(3) 0.001(2) -0.009(2) -0.003(2)
C11 0.027(3) 0.027(3) 0.034(3) -0.001(2) -0.010(2) -0.010(2)
C12 0.031(3) 0.024(3) 0.033(3) 0.003(2) -0.011(2) -0.008(2)
C13 0.032(3) 0.040(3) 0.040(3) 0.005(3) -0.013(3) -0.016(3)
C14 0.023(3) 0.036(3) 0.036(3) -0.001(2) -0.011(2) -0.006(2)
C15 0.040(3) 0.030(3) 0.046(3) 0.003(2) -0.019(3) -0.014(3)
C17 0.037(3) 0.039(3) 0.052(3) -0.010(3) -0.020(3) -0.007(3)
C18 0.040(3) 0.029(3) 0.042(3) -0.008(2) -0.017(3) -0.009(3)
C19 0.060(4) 0.027(3) 0.045(3) 0.007(3) -0.020(3) -0.014(3)
C20 0.065(4) 0.034(3) 0.067(4) -0.003(3) -0.040(3) -0.011(3)
C21 0.050(3) 0.054(4) 0.037(3) -0.012(3) -0.020(3) -0.016(3)
C22 0.071(4) 0.035(3) 0.051(3) -0.008(3) -0.039(3) -0.006(3)
C23 0.069(4) 0.025(3) 0.044(3) 0.007(2) -0.034(3) -0.008(3)
C24 0.035(3) 0.044(3) 0.054(3) -0.010(3) -0.025(3) -0.004(3)
C25 0.045(3) 0.039(3) 0.037(3) -0.008(3) -0.023(3) -0.008(3)
C26 0.036(3) 0.056(4) 0.039(3) -0.010(3) -0.019(3) -0.013(3)
C27 0.050(4) 0.059(4) 0.057(4) -0.034(3) -0.008(3) 0.004(3)
C28 0.109(6) 0.043(4) 0.109(6) -0.013(4) -0.058(5) -0.028(4)
C29 0.067(4) 0.062(4) 0.092(5) -0.016(4) -0.031(4) -0.027(4)
C30 0.093(5) 0.047(4) 0.074(4) 0.006(3) -0.052(4) -0.027(4)
C31 0.078(5) 0.090(5) 0.057(4) 0.008(4) -0.049(3) -0.027(4)
C32 0.152(7) 0.098(6) 0.131(7) 0.057(5) -0.100(6) -0.087(6)
N1 0.047(3) 0.029(2) 0.031(2) 0.0036(19) -0.022(2) -0.013(2)
N2 0.062(3) 0.031(2) 0.049(3) -0.003(2) -0.034(2) -0.005(2)
N3 0.044(3) 0.032(2) 0.041(3) -0.004(2) -0.017(2) -0.010(2)
N4 0.086(4) 0.035(3) 0.093(4) 0.006(3) -0.056(3) -0.020(3)
N5 0.038(3) 0.036(2) 0.035(2) -0.001(2) -0.017(2) -0.012(2)
N6 0.038(3) 0.056(3) 0.050(3) -0.025(2) -0.014(2) -0.008(2)
N7 0.031(2) 0.032(2) 0.039(2) -0.0044(19) -0.0144(19) -0.007(2)
N8 0.051(3) 0.047(3) 0.037(3) -0.005(2) -0.015(2) -0.017(2)
N9 0.040(3) 0.043(3) 0.036(2) -0.004(2) -0.020(2) -0.012(2)
N10 0.046(3) 0.034(2) 0.039(3) 0.000(2) -0.017(2) -0.015(2)
O1 0.036(2) 0.031(2) 0.050(2) -0.0016(17) -0.0157(17) -0.0002(17)
O17 0.060(3) 0.057(3) 0.077(3) 0.023(2) -0.026(2) -0.036(2)
O2 0.057(2) 0.0267(19) 0.041(2) 0.0000(16) -0.0288(17) -0.0117(18)
O18 0.051(2) 0.040(2) 0.039(2) 0.0022(16) -0.0182(18) -0.0112(19)
O3 0.051(2) 0.068(3) 0.060(3) 0.008(2) -0.001(2) -0.022(2)
O4 0.111(3) 0.036(2) 0.043(2) 0.0074(18) -0.042(2) -0.023(2)
O5 0.071(3) 0.036(2) 0.052(2) 0.0001(18) -0.041(2) -0.0062(19)
O6 0.067(3) 0.0250(19) 0.054(2) -0.0008(17) -0.0403(19) -0.0034(19)
O7 0.034(2) 0.045(2) 0.041(2) -0.0164(17) -0.0153(16) -0.0084(18)
O8 0.027(2) 0.054(2) 0.067(3) -0.0156(19) -0.0187(18) -0.0058(19)
O9 0.029(2) 0.046(2) 0.055(2) -0.0202(18) -0.0169(17) -0.0046(18)
O10 0.034(2) 0.067(3) 0.073(3) -0.029(2) -0.0224(19) -0.013(2)
O11 0.043(2) 0.050(2) 0.058(2) -0.0183(19) -0.0283(19) -0.0047(19)
O12 0.054(2) 0.031(2) 0.047(2) -0.0020(17) -0.0258(19) -0.0127(18)
O13 0.034(2) 0.050(2) 0.058(2) 0.0013(19) -0.0140(18) -0.0115(19)
O14 0.073(3) 0.079(3) 0.045(2) 0.022(2) -0.016(2) -0.036(2)
O15 0.044(2) 0.048(2) 0.047(2) 0.0017(18) -0.0222(18) -0.0181(19)
O16 0.045(2) 0.067(3) 0.060(3) 0.010(2) -0.0118(19) -0.031(2)
Sc1 0.0414(6) 0.0260(5) 0.0344(5) 0.0004(4) -0.0196(5) -0.0080(5)
Sc2 0.0308(5) 0.0346(6) 0.0371(6) -0.0068(4) -0.0168(4) -0.0067(5)

loop_
_atom_type_symbol
_atom_type_description
_atom_type_scat_dispersion_real
_atom_type_scat_dispersion_imag
_atom_type_scat_source
C C 0.0033 0.0016 'International Tables Vol C Tables 4.2.6.8 and 6.1.1.4'
H H 0.0000 0.0000 'International Tables Vol C Tables 4.2.6.8 and 6.1.1.4'
N N 0.0061 0.0033 'International Tables Vol C Tables 4.2.6.8 and 6.1.1.4'
O O 0.0106 0.0060 'International Tables Vol C Tables 4.2.6.8 and 6.1.1.4'
Sc Sc 0.2519 0.3716 'International Tables Vol C Tables 4.2.6.8 and 6.1.1.4'

loop_
_geom_angle_atom_site_label_1
_geom_angle_atom_site_label_2
_geom_angle_atom_site_label_3
_geom_angle
_geom_angle_site_symmetry_1
_geom_angle_site_symmetry_3
O3 C1 O1 124.5(5) . .
O3 C1 C8 116.8(5) . .
O1 C1 C8 118.3(4) . .
N7 C3 C8 121.7(4) . .
N7 C3 C13 114.8(4) . .
C8 C3 C13 123.5(4) . .
N5 C4 C14 120.7(4) . .
N5 C4 C7 114.0(4) . .
C14 C4 C7 125.3(4) . .
N2 C5 C11 120.9(4) . .
N2 C5 C18 113.8(4) . .
C11 C5 C18 125.2(4) . .
O16 C6 O15 124.2(5) . 2_666
O16 C6 C14 118.3(5) . .
O15 C6 C14 117.4(5) 2_666 .
O10 C7 O9 125.8(4) . .
O10 C7 C4 118.7(4) . .
O9 C7 C4 115.5(4) . .
N8 C8 C3 120.9(4) . .
N8 C8 C1 114.9(4) . .
C3 C8 C1 124.1(4) . .
O4 C9 O2 126.6(5) . .
O4 C9 C11 118.8(4) . .
O2 C9 C11 114.6(4) . .
O5 C10 O6 125.2(5) . .
O5 C10 C12 120.9(4) . .
O6 C10 C12 113.9(4) . .
N1 C11 C5 122.1(4) . .
N1 C11 C9 113.7(4) . .
C5 C11 C9 124.1(4) . .
N3 C12 C15 121.9(4) . .
N3 C12 C10 115.0(4) . .
C15 C12 C10 123.2(4) . .
O8 C13 O7 125.9(5) . .
O8 C13 C3 119.3(4) . .
O7 C13 C3 114.8(4) . .
N6 C14 C4 122.7(4) . .
N6 C14 C6 113.8(4) . .
C4 C14 C6 123.5(4) . .
N4 C15 C12 122.2(5) . .
N4 C15 C19 113.1(4) . .
C12 C15 C19 124.7(4) . .
N7 C17 C24 122.0(5) . .
N7 C17 H17 119.0 . .
C24 C17 H17 119.0 . .
O17 C18 O18 125.5(5) . .
O17 C18 C5 117.9(4) . .
O18 C18 C5 116.5(4) . .
O14 C19 O13 125.9(5) . 2_665
O14 C19 C15 117.6(5) . .
O13 C19 C15 116.5(5) 2_665 .
N3 C20 C28 120.9(5) . .
N3 C20 H20 119.5 . .
C28 C20 H20 119.5 . .
N5 C21 C27 120.4(5) . .
N5 C21 H21 119.8 . .
C27 C21 H21 119.8 . .
N2 C22 C23 121.9(5) . .
N2 C22 H22 119.1 . .
C23 C22 H22 119.1 . .
N1 C23 C22 122.7(5) . .
N1 C23 H23 118.7 . .
C22 C23 H23 118.7 . .
N8 C24 C17 122.4(5) . .
N8 C24 H24 118.8 . .
C17 C24 H24 118.8 . .
O12 C25 N10 123.2(5) . .
O11 C26 N9 121.2(5) . .
N6 C27 C21 123.5(5) . .
N6 C27 H27 118.2 . .
C21 C27 H27 118.2 . .
N4 C28 C20 123.4(5) . .
N4 C28 H28 118.3 . .
C20 C28 H28 118.3 . .
N9 C29 H29A 109.5 . .
N9 C29 H29B 109.5 . .
H29A C29 H29B 109.5 . .
N9 C29 H29C 109.5 . .
H29A C29 H29C 109.5 . .
H29B C29 H29C 109.5 . .
N10 C30 H30A 109.5 . .
N10 C30 H30B 109.5 . .
H30A C30 H30B 109.5 . .
N10 C30 H30C 109.5 . .
H30A C30 H30C 109.5 . .
H30B C30 H30C 109.5 . .
N9 C31 H31A 109.5 . .
N9 C31 H31B 109.5 . .
H31A C31 H31B 109.5 . .
N9 C31 H31C 109.5 . .
H31A C31 H31C 109.5 . .
H31B C31 H31C 109.5 . .
N10 C32 H32A 109.5 . .
N10 C32 H32B 109.5 . .
H32A C32 H32B 109.5 . .
N10 C32 H32C 109.5 . .
H32A C32 H32C 109.5 . .
H32B C32 H32C 109.5 . .
C11 N1 C23 115.9(4) . .
C11 N1 Sc1 114.4(3) . .
C23 N1 Sc1 129.7(3) . .
C22 N2 C5 116.5(4) . .
C20 N3 C12 116.9(4) . .
C20 N3 Sc1 130.2(4) . .
C12 N3 Sc1 112.9(3) . .
C15 N4 C28 114.7(5) . .
C21 N5 C4 116.5(4) . .
C21 N5 Sc2 130.6(3) . .
C4 N5 Sc2 112.8(3) . .
C27 N6 C14 116.1(4) . .
C17 N7 C3 116.5(4) . .
C17 N7 Sc2 129.8(3) . 2_576
C3 N7 Sc2 113.7(3) . 2_576
C24 N8 C8 116.5(4) . .
C26 N9 C29 123.7(5) . .
C26 N9 C31 119.3(5) . .
C29 N9 C31 117.0(4) . .
C25 N10 C30 121.2(4) . .
C25 N10 C32 121.3(5) . .
C30 N10 C32 117.2(4) . .
C1 O1 Sc2 151.6(3) . .
C9 O2 Sc1 127.4(3) . .
C18 O18 Sc1 149.8(3) . 2_755
C10 O6 Sc1 130.4(3) . .
C13 O7 Sc2 127.4(3) . 2_576
C7 O9 Sc2 128.4(3) . .
C26 O11 Sc2 126.9(3) . .
C25 O12 Sc1 130.3(3) . .
C19 O13 Sc1 159.5(4) 2_665 .
C6 O15 Sc2 153.6(3) 2_666 .
O13 Sc1 O18 177.14(14) . 2_755
O13 Sc1 O6 90.43(14) . .
O18 Sc1 O6 92.00(13) 2_755 .
O13 Sc1 O2 85.63(13) . .
O18 Sc1 O2 93.47(13) 2_755 .
O6 Sc1 O2 140.24(12) . .
O13 Sc1 O12 93.45(13) . .
O18 Sc1 O12 83.71(12) 2_755 .
O6 Sc1 O12 140.73(13) . .
O2 Sc1 O12 79.02(12) . .
O13 Sc1 N1 94.30(13) . .
O18 Sc1 N1 87.90(12) 2_755 .
O6 Sc1 N1 71.99(12) . .
O2 Sc1 N1 68.91(12) . .
O12 Sc1 N1 146.25(13) . .
O13 Sc1 N3 86.18(13) . .
O18 Sc1 N3 93.35(12) 2_755 .
O6 Sc1 N3 67.28(12) . .
O2 Sc1 N3 151.24(13) . .
O12 Sc1 N3 74.02(13) . .
N1 Sc1 N3 139.27(13) . .
O15 Sc2 O1 179.50(14) . .
O15 Sc2 O9 92.09(13) . .
O1 Sc2 O9 87.51(13) . .
O15 Sc2 O7 91.96(13) . 2_576
O1 Sc2 O7 88.55(12) . 2_576
O9 Sc2 O7 142.00(12) . 2_576
O15 Sc2 O11 91.93(13) . .
O1 Sc2 O11 88.20(13) . .
O9 Sc2 O11 141.44(13) . .
O7 Sc2 O11 76.10(12) 2_576 .
O15 Sc2 N7 87.53(12) . 2_576
O1 Sc2 N7 92.64(12) . 2_576
O9 Sc2 N7 73.29(12) . 2_576
O7 Sc2 N7 69.15(12) 2_576 2_576
O11 Sc2 N7 145.20(13) . 2_576
O15 Sc2 N5 88.71(13) . .
O1 Sc2 N5 90.87(12) . .
O9 Sc2 N5 68.88(12) . .
O7 Sc2 N5 149.00(12) 2_576 .
O11 Sc2 N5 72.90(12) . .
N7 Sc2 N5 141.80(13) 2_576 .

loop_
_geom_bond_atom_site_label_1
_geom_bond_atom_site_label_2
_geom_bond_distance
_geom_bond_site_symmetry_2
C1 O3 1.250(5) .
C1 O1 1.273(6) .
C1 C8 1.504(6) .
C3 N7 1.342(5) .
C3 C8 1.383(6) .
C3 C13 1.506(6) .
C4 N5 1.360(5) .
C4 C14 1.391(6) .
C4 C7 1.502(6) .
C5 N2 1.344(5) .
C5 C11 1.391(6) .
C5 C18 1.510(6) .
C6 O16 1.227(5) .
C6 O15 1.278(5) 2_666
C6 C14 1.495(6) .
C7 O10 1.226(5) .
C7 O9 1.266(5) .
C8 N8 1.357(5) .
C9 O4 1.215(5) .
C9 O2 1.263(5) .
C9 C11 1.515(6) .
C10 O5 1.221(5) .
C10 O6 1.271(5) .
C10 C12 1.493(6) .
C11 N1 1.334(5) .
C12 N3 1.343(5) .
C12 C15 1.384(6) .
C13 O8 1.223(5) .
C13 O7 1.276(5) .
C14 N6 1.334(5) .
C15 N4 1.329(6) .
C15 C19 1.519(7) .
C17 N7 1.326(5) .
C17 C24 1.376(6) .
C17 H17 0.9300 .
C18 O17 1.234(5) .
C18 O18 1.276(5) .
C19 O14 1.234(5) .
C19 O13 1.254(6) 2_665
C20 N3 1.313(5) .
C20 C28 1.383(7) .
C20 H20 0.9300 .
C21 N5 1.336(5) .
C21 C27 1.410(6) .
C21 H21 0.9300 .
C22 N2 1.336(6) .
C22 C23 1.366(6) .
C22 H22 0.9300 .
C23 N1 1.334(5) .
C23 H23 0.9300 .
C24 N8 1.317(5) .
C24 H24 0.9300 .
C25 O12 1.245(5) .
C25 N10 1.302(5) .
C26 O11 1.284(5) .
C26 N9 1.298(5) .
C27 N6 1.301(6) .
C27 H27 0.9300 .
C28 N4 1.349(7) .
C28 H28 0.9300 .
C29 N9 1.462(6) .
C29 H29A 0.9600 .
C29 H29B 0.9600 .
C29 H29C 0.9600 .
C30 N10 1.427(6) .
C30 H30A 0.9600 .
C30 H30B 0.9600 .
C30 H30C 0.9600 .
C31 N9 1.471(6) .
C31 H31A 0.9600 .
C31 H31B 0.9600 .
C31 H31C 0.9600 .
C32 N10 1.431(6) .
C32 H32A 0.9600 .
C32 H32B 0.9600 .
C32 H32C 0.9600 .
N1 Sc1 2.425(4) .
N3 Sc1 2.498(4) .
N5 Sc2 2.462(4) .
N7 Sc2 2.436(4) 2_576
O1 Sc2 2.083(3) .
O2 Sc1 2.126(3) .
O18 Sc1 2.065(3) 2_755
O6 Sc1 2.117(3) .
O7 Sc2 2.130(3) 2_576
O9 Sc2 2.112(3) .
O11 Sc2 2.143(3) .
O12 Sc1 2.161(3) .
O13 C19 1.254(6) 2_665
O13 Sc1 2.033(3) .
O15 C6 1.278(5) 2_666
O15 Sc2 2.035(3) .
Sc1 O18 2.065(3) 2_755
Sc2 O7 2.130(3) 2_576
Sc2 N7 2.436(4) 2_576

loop_
_platon_squeeze_void_nr
_platon_squeeze_void_average_x
_platon_squeeze_void_average_y
_platon_squeeze_void_average_z
_platon_squeeze_void_volume
_platon_squeeze_void_count_electrons
1 0.095 0.405 0.491 637.1 133.5
